data_4114285
loop_
_publ_author_name
'F. Albert Cotton'
'Naresh S. Dalal'
'Chun Y. Liu'
'Carlos A. Murillo'
'J. Micah North'
'Xiaoping Wang'

_publ_section_title
;
 Fully Localized Mixed-Valence Oxidation Products of Molecules Containing
 Two Linked Dimolybdenum Units: An Effective Structural Criterion
;
_journal_name_full 'Journal of the American Chemical Society'
_journal_page_first 12945
_journal_page_last 12952
_journal_paper_doi 10.1021/ja036920+
_journal_volume 125
_journal_year 2003
_chemical_formula_moiety '[Mo2(C15H15N2O2)3]2Co(OCH3)4(PF6),4(CH2Cl2)'
_chemical_formula_sum 'C98 H110 Cl8 Co F6 Mo4 N12 O16 P'
_chemical_formula_weight 2583.24
_chemical_name_common '[Mo2(DAniF)3]2Co(OCH3)4(PF6),4(CH2Cl2)'
_chemical_name_systematic
; 
 ? 
;
_space_group_IT_number 76
_symmetry_cell_setting tetragonal
_symmetry_space_group_name_Hall 'P 4w'
_symmetry_space_group_name_H-M 'P 41'
_atom_sites_solution_hydrogens geom
_atom_sites_solution_primary direct
_atom_sites_solution_secondary difmap
_audit_creation_method SHELXL-97
_cell_angle_alpha 90.00
_cell_angle_beta 90.00
_cell_angle_gamma 90.00
_cell_formula_units_Z 4
_cell_length_a 13.8316(3)
_cell_length_b 13.8316(3)
_cell_length_c 57.273(2)
_cell_measurement_reflns_used 23075
_cell_measurement_temperature 213(2)
_cell_measurement_theta_max 25.051
_cell_measurement_theta_min 2.201
_cell_volume 10957.1(5)
_computing_cell_refinement SAINT
_computing_data_collection SMART
_computing_data_reduction SAINT
_computing_molecular_graphics XP
_computing_publication_material CIFTAB
_computing_structure_refinement 'SHELXL-97 (Sheldrick, 1997)'
_computing_structure_solution 'SHELXS-97 (Sheldrick, 1990)'
_diffrn_ambient_temperature 213(2)
_diffrn_measured_fraction_theta_full 0.980
_diffrn_measured_fraction_theta_max 0.980
_diffrn_measurement_device_type 'BRUKER SMART 1000'
_diffrn_measurement_method \w-scans
_diffrn_radiation_monochromator graphite
_diffrn_radiation_source 'normal-focus sealed tube'
_diffrn_radiation_type MoK\a
_diffrn_radiation_wavelength 0.71073
_diffrn_reflns_av_R_equivalents 0.0159
_diffrn_reflns_av_sigmaI/netI 0.0324
_diffrn_reflns_limit_h_max 3
_diffrn_reflns_limit_h_min -16
_diffrn_reflns_limit_k_max 7
_diffrn_reflns_limit_k_min -16
_diffrn_reflns_limit_l_max 65
_diffrn_reflns_limit_l_min -66
_diffrn_reflns_number 22135
_diffrn_reflns_theta_full 25.00
_diffrn_reflns_theta_max 25.00
_diffrn_reflns_theta_min 2.05
_diffrn_standards_number 'none (area detector data)'
_exptl_absorpt_coefficient_mu 0.880
_exptl_absorpt_correction_T_max 0.7920
_exptl_absorpt_correction_T_min 0.6358
_exptl_absorpt_correction_type multi-scan
_exptl_absorpt_process_details SADABS
_exptl_crystal_colour 'dark brown'
_exptl_crystal_density_diffrn 1.566
_exptl_crystal_description block
_exptl_crystal_F_000 5240
_exptl_crystal_size_max 0.325
_exptl_crystal_size_mid 0.315
_exptl_crystal_size_min 0.260
_refine_diff_density_max 0.686
_refine_diff_density_min -0.990
_refine_diff_density_rms 0.075
_refine_ls_abs_structure_details 'Flack H D (1983), Acta Cryst. A39, 876-881'
_refine_ls_abs_structure_Flack 0.57(2)
_refine_ls_extinction_method none
_refine_ls_goodness_of_fit_ref 1.076
_refine_ls_hydrogen_treatment mixed
_refine_ls_matrix_type full
_refine_ls_number_parameters 1322
_refine_ls_number_reflns 17949
_refine_ls_number_restraints 46
_refine_ls_restrained_S_all 1.083
_refine_ls_R_factor_all 0.0486
_refine_ls_R_factor_gt 0.0426
_refine_ls_shift/su_max 0.004
_refine_ls_shift/su_mean 0.000
_refine_ls_structure_factor_coef Fsqd
_refine_ls_weighting_details 'calc w=1/[\s^2^(Fo^2^)+(0.0375P)^2^+22.8207P] where P=(Fo^2^+2Fc^2^)/3'
_refine_ls_weighting_scheme calc
_refine_ls_wR_factor_gt 0.0980
_refine_ls_wR_factor_ref 0.1020
_reflns_number_gt 16321
_reflns_number_total 17949
_reflns_threshold_expression >2sigma(I)
_cod_data_source_file ja0369202Bsi20030626_032614_2.cif
_cod_data_source_block cmpd4
_cod_original_cell_volume 10957.2(6)
_cod_database_code 4114285

loop_
_symmetry_equiv_pos_as_xyz
'x, y, z'
'-x, -y, z+1/2'
'-y, x, z+1/4'
'y, -x, z+3/4'

loop_
_atom_site_label
_atom_site_type_symbol
_atom_site_fract_x
_atom_site_fract_y
_atom_site_fract_z
_atom_site_U_iso_or_equiv
_atom_site_adp_type
_atom_site_occupancy
_atom_site_symmetry_multiplicity
_atom_site_calc_flag
_atom_site_refinement_flags
_atom_site_disorder_assembly
_atom_site_disorder_group
P1 P 1.23510(16) -0.39207(15) 0.12747(4) 0.0574(5) Uani 1 1 d . . .
F1 F 1.2266(5) -0.3916(3) 0.09966(9) 0.0899(17) Uani 1 1 d . . .
F2 F 1.1420(4) -0.3249(3) 0.12925(9) 0.0797(14) Uani 1 1 d . . .
F3 F 1.2426(3) -0.3942(4) 0.15493(9) 0.0781(15) Uani 1 1 d . . .
F4 F 1.3291(3) -0.4609(3) 0.12569(10) 0.0827(16) Uani 1 1 d . . .
F5 F 1.1682(3) -0.4864(3) 0.12828(9) 0.0745(13) Uani 1 1 d . . .
F6 F 1.3030(4) -0.2987(4) 0.12642(10) 0.0853(15) Uiso 1 1 d . . .
Mo1 Mo 0.82307(3) 0.05702(3) 0.182049(8) 0.02519(12) Uani 1 1 d . . .
Mo2 Mo 0.68173(3) 0.12174(3) 0.183032(8) 0.02616(12) Uani 1 1 d . . .
Mo3 Mo 0.71457(3) 0.02320(3) 0.067928(8) 0.02478(12) Uani 1 1 d . . .
Mo4 Mo 0.77622(3) 0.16286(3) 0.069182(8) 0.02489(11) Uani 1 1 d . . .
Co1 Co 0.74495(6) 0.08504(5) 0.124959(19) 0.03234(15) Uani 1 1 d . . .
N3 N 0.8344(3) 0.0642(3) 0.21848(10) 0.0286(12) Uani 1 1 d . . .
N4 N 0.6852(4) 0.1354(4) 0.21984(10) 0.0354(13) Uani 1 1 d . . .
N1 N 0.7629(3) -0.0849(3) 0.18347(9) 0.0252(10) Uani 1 1 d . . .
N2 N 0.6112(3) -0.0153(3) 0.18582(9) 0.0298(12) Uani 1 1 d . . .
N5 N 0.8927(3) 0.1946(3) 0.17951(9) 0.0278(11) Uani 1 1 d . . .
N6 N 0.7407(3) 0.2623(3) 0.18045(10) 0.0316(11) Uani 1 1 d . . .
N7 N 0.5699(3) 0.0821(3) 0.07104(9) 0.0246(10) Uani 1 1 d . . .
N8 N 0.6370(3) 0.2326(3) 0.07241(9) 0.0282(11) Uani 1 1 d . . .
N9 N 0.6991(3) 0.0271(3) 0.03090(9) 0.0274(11) Uani 1 1 d . . .
N10 N 0.7689(4) 0.1767(4) 0.03217(9) 0.0310(12) Uani 1 1 d . . .
N11 N 0.8544(3) -0.0452(3) 0.06618(9) 0.0259(11) Uani 1 1 d . . .
N12 N 0.9208(3) 0.1060(3) 0.06843(9) 0.0239(10) Uani 1 1 d . . .
O1 O 0.8459(3) 0.0419(3) 0.14697(7) 0.0319(9) Uani 1 1 d . . .
O2 O 0.6478(3) 0.1231(3) 0.14813(8) 0.0367(10) Uani 1 1 d . . .
O3 O 0.7053(3) -0.0160(3) 0.10400(7) 0.0333(9) Uani 1 1 d . . .
O4 O 0.7947(3) 0.1882(3) 0.10572(7) 0.0316(9) Uani 1 1 d . . .
O5 O 0.9605(3) -0.4357(3) 0.18995(9) 0.0486(12) Uani 1 1 d . . .
O6 O 0.2148(3) -0.0865(4) 0.18727(13) 0.080(2) Uani 1 1 d . . .
O7 O 1.2003(3) -0.0249(3) 0.25320(9) 0.0541(13) Uani 1 1 d . . .
O8 O 0.3617(4) 0.2626(4) 0.26938(10) 0.0612(15) Uani 1 1 d . . .
O9 O 1.2920(3) 0.2564(4) 0.17037(11) 0.0694(17) Uani 1 1 d . . .
O10 O 0.5312(4) 0.6069(3) 0.18752(11) 0.0639(16) Uani 1 1 d . . .
O11 O 0.2348(4) -0.1362(4) 0.05594(10) 0.0569(14) Uani 1 1 d . . .
O12 O 0.5844(4) 0.6306(4) 0.08531(12) 0.0749(18) Uani 1 1 d . . .
O13 O 0.5468(4) -0.2928(3) -0.01630(8) 0.0515(13) Uani 1 1 d . . .
O14 O 0.8432(4) 0.5469(4) -0.00158(11) 0.0706(17) Uani 1 1 d . . .
O15 O 0.9206(4) -0.4447(3) 0.06497(14) 0.084(2) Uani 1 1 d . . .
O16 O 1.2616(3) 0.3242(4) 0.06515(9) 0.0526(13) Uani 1 1 d . . .
C1 C 0.9394(5) 0.0333(5) 0.13704(12) 0.0441(17) Uani 1 1 d . . .
H1A H 0.9338 0.0268 0.1202 0.066 Uiso 1 1 calc R . .
H1B H 0.9714 -0.0234 0.1434 0.066 Uiso 1 1 calc R . .
H1C H 0.9770 0.0905 0.1407 0.066 Uiso 1 1 calc R . .
C2 C 0.5520(5) 0.1378(5) 0.14005(14) 0.0504(19) Uani 1 1 d . . .
H2A H 0.5512 0.1360 0.1231 0.076 Uiso 1 1 calc R . .
H2B H 0.5289 0.2003 0.1454 0.076 Uiso 1 1 calc R . .
H2C H 0.5105 0.0873 0.1461 0.076 Uiso 1 1 calc R . .
C3 C 0.7080(6) -0.1134(5) 0.11201(14) 0.0528(19) Uani 1 1 d . . .
H3A H 0.7028 -0.1144 0.1289 0.079 Uiso 1 1 calc R . .
H3B H 0.7685 -0.1430 0.1073 0.079 Uiso 1 1 calc R . .
H3C H 0.6544 -0.1491 0.1053 0.079 Uiso 1 1 calc R . .
C4 C 0.7957(6) 0.2835(6) 0.11498(14) 0.058(2) Uani 1 1 d . . .
H4A H 0.8048 0.2807 0.1318 0.088 Uiso 1 1 calc R . .
H4B H 0.7347 0.3151 0.1115 0.088 Uiso 1 1 calc R . .
H4C H 0.8482 0.3198 0.1080 0.088 Uiso 1 1 calc R . .
C30 C 0.7641(4) 0.1055(4) 0.23097(11) 0.0312(13) Uani 1 1 d . . .
H30A H 0.7701 0.1131 0.2472 0.037 Uiso 1 1 calc R . .
C31 C 0.9244(4) 0.0410(4) 0.22985(10) 0.0286(12) Uani 1 1 d . . .
C32 C 0.9702(5) -0.0469(5) 0.22475(13) 0.0419(16) Uani 1 1 d . . .
H32A H 0.9372 -0.0941 0.2161 0.050 Uiso 1 1 calc R . .
C33 C 1.0628(5) -0.0649(5) 0.23229(13) 0.0464(18) Uani 1 1 d . . .
H33A H 1.0947 -0.1217 0.2276 0.056 Uiso 1 1 calc R . .
C34 C 1.1098(5) 0.0016(5) 0.24703(11) 0.0405(15) Uani 1 1 d . . .
C35 C 1.0641(4) 0.0870(5) 0.25276(11) 0.0378(15) Uani 1 1 d . . .
H35A H 1.0948 0.1319 0.2626 0.045 Uiso 1 1 calc R . .
C36 C 0.9724(4) 0.1065(5) 0.24395(11) 0.0408(15) Uani 1 1 d . . .
H36A H 0.9425 0.1656 0.2477 0.049 Uiso 1 1 calc R . .
C37 C 1.2528(6) 0.0417(6) 0.26723(17) 0.078(3) Uani 1 1 d . . .
H37A H 1.3163 0.0155 0.2706 0.117 Uiso 1 1 calc R . .
H37B H 1.2183 0.0525 0.2817 0.117 Uiso 1 1 calc R . .
H37C H 1.2595 0.1024 0.2589 0.117 Uiso 1 1 calc R . .
C41 C 0.6056(4) 0.1710(4) 0.23319(10) 0.0316(13) Uani 1 1 d . . .
C46 C 0.5353(5) 0.2263(5) 0.22201(12) 0.0467(17) Uani 1 1 d . . .
H46A H 0.5442 0.2432 0.2063 0.056 Uiso 1 1 calc R . .
C45 C 0.4520(5) 0.2573(5) 0.23355(14) 0.0518(19) Uani 1 1 d . . .
H45A H 0.4045 0.2929 0.2256 0.062 Uiso 1 1 calc R . .
C44 C 0.4404(5) 0.2353(5) 0.25649(13) 0.0427(16) Uani 1 1 d . . .
C43 C 0.5096(5) 0.1837(5) 0.26800(12) 0.0482(17) Uani 1 1 d . . .
H43A H 0.5015 0.1701 0.2840 0.058 Uiso 1 1 calc R . .
C42 C 0.5913(4) 0.1511(5) 0.25667(11) 0.0406(15) Uani 1 1 d . . .
H42A H 0.6376 0.1151 0.2649 0.049 Uiso 1 1 calc R . .
C47 C 0.2855(6) 0.3089(6) 0.25810(16) 0.069(2) Uani 1 1 d . . .
H47A H 0.2352 0.3238 0.2693 0.103 Uiso 1 1 calc R . .
H47B H 0.2596 0.2669 0.2461 0.103 Uiso 1 1 calc R . .
H47C H 0.3086 0.3683 0.2510 0.103 Uiso 1 1 calc R . .
C11 C 0.8158(4) -0.1741(4) 0.18514(11) 0.0287(13) Uani 1 1 d . . .
C16 C 0.7922(5) -0.2431(4) 0.20193(11) 0.0365(14) Uani 1 1 d . . .
H16A H 0.7418 -0.2316 0.2126 0.044 Uiso 1 1 calc R . .
C15 C 0.8431(5) -0.3275(4) 0.20267(12) 0.0378(15) Uani 1 1 d . . .
H15A H 0.8268 -0.3735 0.2141 0.045 Uiso 1 1 calc R . .
C14 C 0.9162(4) -0.3484(4) 0.18766(12) 0.0356(15) Uani 1 1 d . . .
C13 C 0.9408(4) -0.2791(4) 0.17060(12) 0.0362(15) Uani 1 1 d . . .
H13A H 0.9909 -0.2915 0.1599 0.043 Uiso 1 1 calc R . .
C12 C 0.8903(4) -0.1929(4) 0.16974(11) 0.0325(14) Uani 1 1 d . . .
H12A H 0.9070 -0.1464 0.1585 0.039 Uiso 1 1 calc R . .
C17 C 1.0399(5) -0.4560(5) 0.17444(15) 0.058(2) Uani 1 1 d . . .
H17A H 1.0654 -0.5198 0.1778 0.086 Uiso 1 1 calc R . .
H17B H 1.0903 -0.4082 0.1767 0.086 Uiso 1 1 calc R . .
H17C H 1.0175 -0.4535 0.1584 0.086 Uiso 1 1 calc R . .
C10 C 0.6668(4) -0.0922(4) 0.18483(12) 0.0352(14) Uani 1 1 d . . .
H10A H 0.6383 -0.1539 0.1851 0.042 Uiso 1 1 calc R . .
C21 C 0.5085(4) -0.0335(4) 0.18514(12) 0.0346(14) Uani 1 1 d . . .
C26 C 0.4683(5) -0.0813(5) 0.16698(12) 0.0465(17) Uani 1 1 d . . .
H26A H 0.5070 -0.1004 0.1543 0.056 Uiso 1 1 calc R . .
C25 C 0.3679(5) -0.1028(6) 0.16689(14) 0.054(2) Uani 1 1 d . . .
H25A H 0.3401 -0.1387 0.1547 0.065 Uiso 1 1 calc R . .
C24 C 0.3127(4) -0.0698(5) 0.18507(16) 0.054(2) Uani 1 1 d . . .
C23 C 0.3539(5) -0.0186(5) 0.20328(14) 0.0522(18) Uani 1 1 d . . .
H23A H 0.3146 0.0036 0.2156 0.063 Uiso 1 1 calc R . .
C22 C 0.4503(4) 0.0001(5) 0.20365(12) 0.0406(15) Uani 1 1 d . . .
H22A H 0.4779 0.0349 0.2161 0.049 Uiso 1 1 calc R . .
C27 C 0.1699(6) -0.1460(8) 0.1701(2) 0.098(4) Uani 1 1 d . . .
H27A H 0.1016 -0.1522 0.1736 0.147 Uiso 1 1 calc R . .
H27B H 0.1998 -0.2095 0.1702 0.147 Uiso 1 1 calc R . .
H27C H 0.1779 -0.1168 0.1548 0.147 Uiso 1 1 calc R . .
C50 C 0.8362(4) 0.2713(4) 0.17995(10) 0.0285(13) Uani 1 1 d . . .
H50A H 0.8640 0.3333 0.1799 0.034 Uiso 1 1 calc R . .
C51 C 0.9944(4) 0.2099(4) 0.17603(11) 0.0280(14) Uani 1 1 d . . .
C52 C 1.0628(4) 0.1508(4) 0.18640(11) 0.0355(14) Uani 1 1 d . . .
H52A H 1.0421 0.0976 0.1953 0.043 Uiso 1 1 calc R . .
C53 C 1.1602(5) 0.1679(5) 0.18401(13) 0.0422(16) Uani 1 1 d . . .
H53A H 1.2048 0.1273 0.1916 0.051 Uiso 1 1 calc R . .
C54 C 1.1927(4) 0.2426(5) 0.17084(13) 0.0441(17) Uani 1 1 d . . .
C55 C 1.1274(4) 0.3010(5) 0.15892(12) 0.0410(16) Uani 1 1 d . . .
H55A H 1.1496 0.3520 0.1495 0.049 Uiso 1 1 calc R . .
C56 C 1.0286(5) 0.2832(4) 0.16114(12) 0.0394(15) Uani 1 1 d . . .
H56A H 0.9843 0.3206 0.1526 0.047 Uiso 1 1 calc R . .
C57 C 1.3278(6) 0.3378(6) 0.15818(19) 0.078(3) Uani 1 1 d . . .
H57A H 1.3978 0.3389 0.1592 0.118 Uiso 1 1 calc R . .
H57B H 1.3017 0.3963 0.1651 0.118 Uiso 1 1 calc R . .
H57C H 1.3084 0.3339 0.1419 0.118 Uiso 1 1 calc R . .
C61 C 0.6865(4) 0.3508(4) 0.18145(11) 0.0316(13) Uani 1 1 d . . .
C62 C 0.6256(5) 0.3776(5) 0.16397(12) 0.0443(17) Uani 1 1 d . . .
H62A H 0.6198 0.3380 0.1507 0.053 Uiso 1 1 calc R . .
C63 C 0.5714(5) 0.4626(5) 0.16525(13) 0.0498(18) Uani 1 1 d . . .
H63A H 0.5290 0.4795 0.1531 0.060 Uiso 1 1 calc R . .
C64 C 0.5805(5) 0.5212(5) 0.18434(16) 0.051(2) Uani 1 1 d . . .
C65 C 0.6366(6) 0.4920(5) 0.20222(15) 0.065(2) Uani 1 1 d . . .
H65A H 0.6396 0.5301 0.2158 0.078 Uiso 1 1 calc R . .
C66 C 0.6893(6) 0.4081(6) 0.20114(15) 0.064(2) Uani 1 1 d . . .
H66A H 0.7276 0.3896 0.2139 0.077 Uiso 1 1 calc R . .
C67 C 0.4727(7) 0.6426(7) 0.1686(2) 0.091(3) Uani 1 1 d . . .
H67A H 0.4423 0.7029 0.1732 0.136 Uiso 1 1 calc R . .
H67B H 0.4232 0.5954 0.1649 0.136 Uiso 1 1 calc R . .
H67C H 0.5130 0.6535 0.1550 0.136 Uiso 1 1 calc R . .
C70 C 0.5603(4) 0.1755(4) 0.07235(11) 0.0318(14) Uani 1 1 d . . .
H70A H 0.4981 0.2027 0.0733 0.038 Uiso 1 1 calc R . .
C71 C 0.4833(4) 0.0264(4) 0.06785(12) 0.0293(13) Uani 1 1 d . . .
C72 C 0.4171(4) 0.0503(4) 0.05062(12) 0.0377(15) Uani 1 1 d . . .
H72A H 0.4283 0.1047 0.0412 0.045 Uiso 1 1 calc R . .
C73 C 0.3344(5) -0.0051(5) 0.04708(12) 0.0402(15) Uani 1 1 d . . .
H73A H 0.2902 0.0118 0.0353 0.048 Uiso 1 1 calc R . .
C74 C 0.3176(5) -0.0859(5) 0.06119(12) 0.0395(16) Uani 1 1 d . . .
C75 C 0.3830(5) -0.1098(4) 0.07815(12) 0.0400(16) Uani 1 1 d . . .
H75A H 0.3723 -0.1644 0.0876 0.048 Uiso 1 1 calc R . .
C76 C 0.4647(4) -0.0541(4) 0.08144(12) 0.0403(16) Uani 1 1 d . . .
H76A H 0.5088 -0.0713 0.0932 0.048 Uiso 1 1 calc R . .
C77 C 0.2206(6) -0.2234(5) 0.06981(14) 0.060(2) Uani 1 1 d . . .
H77A H 0.1609 -0.2547 0.0651 0.090 Uiso 1 1 calc R . .
H77B H 0.2170 -0.2063 0.0862 0.090 Uiso 1 1 calc R . .
H77C H 0.2744 -0.2671 0.0673 0.090 Uiso 1 1 calc R . .
C81 C 0.6200(4) 0.3334(4) 0.07694(11) 0.0318(14) Uani 1 1 d . . .
C82 C 0.5483(4) 0.3690(4) 0.09105(11) 0.0334(14) Uani 1 1 d . . .
H82A H 0.5078 0.3254 0.0990 0.040 Uiso 1 1 calc R . .
C83 C 0.5339(5) 0.4664(5) 0.09389(12) 0.0408(16) Uani 1 1 d . . .
H83A H 0.4826 0.4880 0.1033 0.049 Uiso 1 1 calc R . .
C84 C 0.5918(5) 0.5318(4) 0.08351(13) 0.0428(16) Uani 1 1 d . . .
C85 C 0.6686(5) 0.4983(5) 0.06937(16) 0.057(2) Uani 1 1 d . . .
H85A H 0.7102 0.5427 0.0621 0.068 Uiso 1 1 calc R . .
C86 C 0.6824(5) 0.4014(4) 0.06635(13) 0.0421(15) Uani 1 1 d . . .
H86A H 0.7341 0.3796 0.0571 0.051 Uiso 1 1 calc R . .
C87 C 0.5064(7) 0.6694(7) 0.0957(3) 0.113(5) Uani 1 1 d . . .
H87A H 0.5117 0.7393 0.0955 0.170 Uiso 1 1 calc R . .
H87B H 0.5026 0.6468 0.1117 0.170 Uiso 1 1 calc R . .
H87C H 0.4486 0.6500 0.0873 0.170 Uiso 1 1 calc R . .
C90 C 0.7292(4) 0.1067(4) 0.02009(11) 0.0328(14) Uani 1 1 d . . .
H90A H 0.7221 0.1127 0.0038 0.039 Uiso 1 1 calc R . .
C91 C 0.6623(4) -0.0507(4) 0.01738(10) 0.0291(13) Uani 1 1 d . . .
C92 C 0.6793(4) -0.0656(4) -0.00610(11) 0.0359(14) Uani 1 1 d . . .
H92A H 0.7170 -0.0205 -0.0143 0.043 Uiso 1 1 calc R . .
C93 C 0.6426(5) -0.1451(5) -0.01799(12) 0.0441(16) Uani 1 1 d . . .
H93A H 0.6559 -0.1533 -0.0340 0.053 Uiso 1 1 calc R . .
C94 C 0.5866(5) -0.2121(5) -0.00629(12) 0.0402(15) Uani 1 1 d . . .
C95 C 0.5695(5) -0.1997(4) 0.01748(12) 0.0383(15) Uani 1 1 d . . .
H95A H 0.5326 -0.2456 0.0257 0.046 Uiso 1 1 calc R . .
C96 C 0.6062(4) -0.1207(4) 0.02904(11) 0.0350(14) Uani 1 1 d . . .
H96A H 0.5935 -0.1132 0.0451 0.042 Uiso 1 1 calc R . .
C97 C 0.5508(7) -0.3009(6) -0.04059(15) 0.072(2) Uani 1 1 d . . .
H97A H 0.5201 -0.3608 -0.0454 0.109 Uiso 1 1 calc R . .
H97B H 0.6177 -0.3009 -0.0456 0.109 Uiso 1 1 calc R . .
H97C H 0.5172 -0.2467 -0.0476 0.109 Uiso 1 1 calc R . .
C101 C 0.7877(4) 0.2664(4) 0.02125(10) 0.0299(13) Uani 1 1 d . . .
C102 C 0.8750(5) 0.3145(5) 0.02602(14) 0.0484(18) Uani 1 1 d . . .
H10B H 0.9228 0.2838 0.0350 0.058 Uiso 1 1 calc R . .
C103 C 0.8905(5) 0.4052(5) 0.01768(16) 0.060(2) Uani 1 1 d . . .
H10C H 0.9499 0.4357 0.0207 0.072 Uiso 1 1 calc R . .
C104 C 0.8218(5) 0.4534(5) 0.00489(13) 0.0484(17) Uani 1 1 d . . .
C105 C 0.7343(5) 0.4069(5) -0.00017(12) 0.0438(16) Uani 1 1 d . . .
H10D H 0.6867 0.4376 -0.0092 0.053 Uiso 1 1 calc R . .
C106 C 0.7198(4) 0.3145(4) 0.00856(11) 0.0368(14) Uani 1 1 d . . .
H10E H 0.6605 0.2837 0.0056 0.044 Uiso 1 1 calc R . .
C107 C 0.7723(6) 0.6004(6) -0.01346(17) 0.075(3) Uani 1 1 d . . .
H10F H 0.7970 0.6645 -0.0169 0.113 Uiso 1 1 calc R . .
H10G H 0.7150 0.6057 -0.0038 0.113 Uiso 1 1 calc R . .
H10H H 0.7560 0.5679 -0.0279 0.113 Uiso 1 1 calc R . .
C110 C 0.9307(4) 0.0113(4) 0.06631(11) 0.0277(12) Uani 1 1 d . . .
H11A H 0.9927 -0.0158 0.0649 0.033 Uiso 1 1 calc R . .
C111 C 0.8727(4) -0.1474(4) 0.06653(11) 0.0304(13) Uani 1 1 d . . .
C112 C 0.9353(5) -0.1894(5) 0.08252(13) 0.0435(17) Uani 1 1 d . . .
H11B H 0.9659 -0.1499 0.0936 0.052 Uiso 1 1 calc R . .
C113 C 0.9540(5) -0.2878(5) 0.08260(14) 0.0465(18) Uani 1 1 d . . .
H11C H 0.9977 -0.3142 0.0934 0.056 Uiso 1 1 calc R . .
C114 C 0.9094(5) -0.3451(5) 0.06709(16) 0.0508(19) Uani 1 1 d . . .
C115 C 0.8436(5) -0.3059(5) 0.05116(14) 0.0507(18) Uani 1 1 d . . .
H11D H 0.8111 -0.3463 0.0406 0.061 Uiso 1 1 calc R . .
C116 C 0.8267(4) -0.2075(4) 0.05112(12) 0.0382(15) Uani 1 1 d . . .
H11E H 0.7829 -0.1813 0.0403 0.046 Uiso 1 1 calc R . .
C121 C 1.0076(4) 0.1618(4) 0.06748(11) 0.0273(12) Uani 1 1 d . . .
C122 C 1.0232(4) 0.2323(5) 0.08414(12) 0.0373(15) Uani 1 1 d . . .
H12B H 0.9761 0.2433 0.0957 0.045 Uiso 1 1 calc R . .
C123 C 1.1085(5) 0.2883(5) 0.08418(13) 0.0411(16) Uani 1 1 d . . .
H12C H 1.1191 0.3347 0.0959 0.049 Uiso 1 1 calc R . .
C124 C 1.1766(5) 0.2743(4) 0.06673(12) 0.0355(14) Uani 1 1 d . . .
C125 C 1.1623(4) 0.2030(5) 0.04992(12) 0.0360(15) Uani 1 1 d . . .
H12D H 1.2088 0.1925 0.0382 0.043 Uiso 1 1 calc R . .
C126 C 1.0779(4) 0.1469(4) 0.05062(11) 0.0356(14) Uani 1 1 d . . .
H12E H 1.0687 0.0982 0.0394 0.043 Uiso 1 1 calc R . .
C127 C 1.2756(6) 0.4004(6) 0.08164(15) 0.060(2) Uani 1 1 d . . .
H12F H 1.3379 0.4307 0.0789 0.090 Uiso 1 1 calc R . .
H12G H 1.2737 0.3742 0.0973 0.090 Uiso 1 1 calc R . .
H12H H 1.2248 0.4481 0.0798 0.090 Uiso 1 1 calc R . .
C167 C 0.9935(8) -0.4856(6) 0.0786(2) 0.115(5) Uani 1 1 d . . .
H16B H 0.9956 -0.5548 0.0759 0.172 Uiso 1 1 calc R . .
H16C H 0.9804 -0.4731 0.0950 0.172 Uiso 1 1 calc R . .
H16D H 1.0553 -0.4573 0.0744 0.172 Uiso 1 1 calc R . .
Cl1 Cl 0.49608(17) 0.52045(17) 0.01373(5) 0.0811(7) Uani 1 1 d D . .
C1S C 0.4489(7) 0.4307(6) 0.03132(15) 0.078(3) Uani 1 1 d D . .
H1SA H 0.3840 0.4501 0.0364 0.093 Uiso 1 1 calc R . .
H1SB H 0.4892 0.4248 0.0453 0.093 Uiso 1 1 calc R . .
Cl2 Cl 0.4416(2) 0.3185(2) 0.01786(5) 0.0975(8) Uani 1 1 d D . .
Cl3 Cl 0.7070(3) -0.3317(2) 0.14105(8) 0.1366(14) Uani 1 1 d D . .
C2S C 0.7791(10) -0.3953(12) 0.1243(2) 0.184(9) Uani 1 1 d D . .
H2SA H 0.8282 -0.3514 0.1180 0.221 Uiso 1 1 calc R . .
H2SB H 0.7410 -0.4191 0.1111 0.221 Uiso 1 1 calc R . .
Cl4 Cl 0.8364(4) -0.4895(3) 0.13605(11) 0.184(2) Uani 1 1 d D . .
Cl5 Cl 0.1621(6) 0.0091(7) 0.10741(15) 0.121(3) Uiso 0.529(10) 1 d PD A 1
C3S C 0.2152(16) 0.0978(18) 0.1233(4) 0.148(11) Uiso 0.529(10) 1 d PD A 1
H3SA H 0.2326 0.0718 0.1386 0.178 Uiso 0.529(10) 1 calc PR A 1
H3SB H 0.1681 0.1497 0.1257 0.178 Uiso 0.529(10) 1 calc PR A 1
Cl6 Cl 0.3206(4) 0.1478(4) 0.11013(12) 0.104(3) Uiso 0.529(10) 1 d PD A 1
Cl7 Cl 0.1666(5) -0.0335(7) 0.11105(15) 0.107(3) Uiso 0.471(10) 1 d PD A 2
C4S C 0.2274(14) 0.0716(13) 0.1033(3) 0.091(7) Uiso 0.471(10) 1 d PD A 2
H4SA H 0.2655 0.0605 0.0891 0.109 Uiso 0.471(10) 1 calc PR A 2
H4SB H 0.1810 0.1235 0.1002 0.109 Uiso 0.471(10) 1 calc PR A 2
Cl8 Cl 0.3012(6) 0.1035(7) 0.12559(18) 0.141(4) Uiso 0.471(10) 1 d PD A 2
Cl9 Cl 0.3766(3) 1.10857(19) -0.00972(5) 0.0846(13) Uani 0.885(9) 1 d PD B 1
C5S C 0.4297(9) 0.9956(7) -0.0127(3) 0.071(4) Uani 0.885(9) 1 d PD B 1
H5SA H 0.4894 1.0020 -0.0217 0.085 Uiso 0.885(9) 1 calc PR B 1
H5SB H 0.4469 0.9710 0.0028 0.085 Uiso 0.885(9) 1 calc PR B 1
Cl10 Cl 0.3550(2) 0.9138(3) -0.02627(5) 0.0771(10) Uani 0.885(9) 1 d PD B 1
Cl11 Cl 0.4485(19) 1.1224(13) -0.0077(4) 0.068(7) Uiso 0.115(9) 1 d PD B 2
C6S C 0.451(4) 0.9991(19) -0.0119(16) 0.018(15) Uiso 0.115(9) 1 d PD B 2
H6SA H 0.4560 0.9658 0.0031 0.021 Uiso 0.115(9) 1 calc PR B 2
H6SB H 0.5062 0.9811 -0.0216 0.021 Uiso 0.115(9) 1 calc PR B 2
Cl12 Cl 0.3446(17) 0.966(2) -0.0257(4) 0.072(7) Uiso 0.115(9) 1 d PD B 2

loop_
_atom_site_aniso_label
_atom_site_aniso_U_11
_atom_site_aniso_U_22
_atom_site_aniso_U_33
_atom_site_aniso_U_23
_atom_site_aniso_U_13
_atom_site_aniso_U_12
P1 0.0671(13) 0.0560(12) 0.0492(12) 0.0065(10) 0.0075(10) 0.0024(10)
F1 0.161(5) 0.059(3) 0.050(3) 0.006(2) 0.010(3) -0.017(3)
F2 0.089(3) 0.075(3) 0.075(4) -0.001(3) -0.013(3) 0.022(3)
F3 0.068(3) 0.120(4) 0.047(3) 0.010(3) 0.010(2) 0.015(3)
F4 0.072(3) 0.070(3) 0.106(4) 0.007(3) 0.038(3) 0.010(2)
F5 0.076(3) 0.070(3) 0.077(3) 0.020(3) 0.010(3) -0.009(2)
Mo1 0.0251(2) 0.0256(2) 0.0249(3) 0.0000(2) -0.0017(2) 0.00265(19)
Mo2 0.0256(2) 0.0266(2) 0.0263(3) -0.0006(2) -0.0014(2) 0.00346(19)
Mo3 0.0267(2) 0.0226(2) 0.0250(3) 0.0003(2) -0.0027(2) -0.00078(18)
Mo4 0.0262(2) 0.0227(2) 0.0257(3) -0.0003(2) -0.0012(2) -0.00090(18)
Co1 0.0388(5) 0.0324(5) 0.0258(4) 0.0003(3) -0.0021(3) -0.0013(4)
N3 0.029(3) 0.027(3) 0.030(3) -0.001(2) -0.001(2) 0.001(2)
N4 0.036(3) 0.030(3) 0.040(3) -0.003(2) 0.003(2) 0.004(2)
N1 0.024(2) 0.026(2) 0.026(3) 0.001(2) -0.001(2) 0.0047(18)
N2 0.029(3) 0.029(3) 0.031(3) 0.005(2) 0.001(2) 0.001(2)
N5 0.030(3) 0.021(2) 0.032(3) -0.001(2) -0.003(2) 0.0027(19)
N6 0.026(2) 0.026(2) 0.043(3) -0.001(2) -0.006(2) 0.0054(19)
N7 0.022(2) 0.023(2) 0.028(3) 0.001(2) 0.004(2) -0.0011(18)
N8 0.034(3) 0.021(2) 0.029(3) 0.000(2) -0.003(2) 0.003(2)
N9 0.031(3) 0.027(3) 0.024(3) 0.003(2) -0.003(2) 0.000(2)
N10 0.037(3) 0.033(3) 0.023(3) 0.006(2) 0.001(2) -0.001(2)
N11 0.024(2) 0.021(2) 0.032(3) 0.000(2) -0.003(2) 0.0006(18)
N12 0.021(2) 0.024(2) 0.027(3) 0.000(2) -0.001(2) -0.0036(17)
O1 0.033(2) 0.035(2) 0.027(2) -0.0003(18) 0.0008(18) 0.0008(18)
O2 0.035(2) 0.046(3) 0.029(2) 0.0000(19) -0.0036(19) 0.0032(19)
O3 0.045(2) 0.030(2) 0.025(2) 0.0034(18) -0.0013(18) 0.0001(18)
O4 0.039(2) 0.032(2) 0.023(2) -0.0012(17) 0.0001(18) -0.0013(18)
O5 0.048(3) 0.034(2) 0.064(3) 0.006(2) 0.012(2) 0.013(2)
O6 0.023(2) 0.075(4) 0.141(6) -0.008(4) 0.006(3) -0.005(2)
O7 0.042(3) 0.049(3) 0.071(4) 0.004(2) -0.026(2) -0.002(2)
O8 0.047(3) 0.061(3) 0.075(4) -0.005(3) 0.025(3) 0.009(2)
O9 0.033(3) 0.060(3) 0.115(5) 0.016(3) 0.018(3) -0.004(2)
O10 0.050(3) 0.039(3) 0.102(5) 0.001(3) -0.012(3) 0.023(2)
O11 0.057(3) 0.053(3) 0.061(3) 0.016(3) -0.020(3) -0.026(2)
O12 0.073(4) 0.038(3) 0.114(5) -0.014(3) 0.012(4) 0.007(3)
O13 0.071(3) 0.042(3) 0.041(3) -0.015(2) -0.011(2) -0.009(2)
O14 0.068(3) 0.044(3) 0.100(5) 0.032(3) 0.005(3) 0.004(3)
O15 0.076(4) 0.024(2) 0.151(6) 0.012(3) -0.009(4) 0.011(3)
O16 0.041(3) 0.060(3) 0.057(3) 0.002(3) 0.010(2) -0.017(2)
C1 0.039(4) 0.058(4) 0.036(4) 0.004(3) 0.008(3) 0.002(3)
C2 0.039(4) 0.057(4) 0.056(5) 0.010(4) -0.015(3) 0.006(3)
C3 0.065(5) 0.040(4) 0.053(5) 0.006(3) -0.002(4) -0.005(3)
C4 0.074(5) 0.062(5) 0.039(4) -0.004(4) -0.003(4) -0.003(4)
C30 0.035(3) 0.037(3) 0.022(3) -0.002(3) -0.005(3) 0.002(3)
C31 0.035(3) 0.032(3) 0.020(3) 0.002(2) 0.002(2) -0.003(2)
C32 0.044(4) 0.030(3) 0.051(4) 0.000(3) -0.017(3) -0.002(3)
C33 0.049(4) 0.030(3) 0.060(5) -0.004(3) -0.015(3) 0.011(3)
C34 0.044(4) 0.046(4) 0.032(4) 0.010(3) -0.017(3) -0.009(3)
C35 0.043(4) 0.048(4) 0.023(3) -0.010(3) 0.003(3) -0.008(3)
C36 0.040(4) 0.040(4) 0.041(4) -0.009(3) 0.005(3) 0.003(3)
C37 0.069(6) 0.067(5) 0.098(7) 0.000(5) -0.054(5) -0.014(4)
C41 0.033(3) 0.032(3) 0.030(3) 0.001(3) 0.003(3) -0.003(2)
C46 0.044(4) 0.062(5) 0.034(4) 0.006(3) 0.004(3) 0.014(3)
C45 0.050(4) 0.050(4) 0.055(5) 0.007(4) 0.011(4) 0.018(3)
C44 0.043(4) 0.042(4) 0.044(4) -0.009(3) 0.013(3) -0.005(3)
C43 0.044(4) 0.069(5) 0.032(4) -0.004(3) 0.013(3) -0.004(4)
C42 0.038(3) 0.049(4) 0.035(4) 0.000(3) 0.003(3) 0.000(3)
C47 0.060(5) 0.060(5) 0.087(7) 0.004(4) 0.029(5) 0.010(4)
C11 0.031(3) 0.027(3) 0.028(3) -0.004(3) -0.003(3) 0.001(2)
C16 0.039(3) 0.041(4) 0.030(4) 0.008(3) -0.001(3) 0.002(3)
C15 0.039(4) 0.027(3) 0.047(4) 0.004(3) 0.009(3) 0.001(3)
C14 0.039(3) 0.025(3) 0.043(4) -0.001(3) -0.011(3) 0.007(3)
C13 0.026(3) 0.038(4) 0.045(4) -0.004(3) 0.003(3) 0.002(3)
C12 0.031(3) 0.032(3) 0.035(4) 0.002(3) 0.000(3) 0.001(3)
C17 0.055(4) 0.042(4) 0.076(6) -0.002(4) 0.020(4) 0.023(3)
C10 0.036(3) 0.028(3) 0.042(4) -0.002(3) 0.000(3) 0.001(3)
C21 0.027(3) 0.028(3) 0.050(4) 0.003(3) -0.002(3) 0.000(2)
C26 0.039(4) 0.061(4) 0.040(4) -0.013(3) -0.001(3) -0.005(3)
C25 0.045(4) 0.062(5) 0.055(5) -0.002(4) -0.015(4) -0.012(4)
C24 0.016(3) 0.051(4) 0.096(6) 0.011(4) 0.002(4) 0.001(3)
C23 0.038(4) 0.052(4) 0.067(5) -0.008(4) 0.009(3) -0.005(3)
C22 0.034(3) 0.047(4) 0.041(4) -0.009(3) 0.003(3) -0.003(3)
C27 0.044(5) 0.122(9) 0.127(10) -0.002(7) -0.019(5) -0.031(5)
C50 0.038(3) 0.027(3) 0.021(3) 0.004(2) -0.002(3) -0.002(2)
C51 0.028(3) 0.020(3) 0.036(4) -0.008(2) -0.004(2) 0.000(2)
C52 0.038(3) 0.033(3) 0.036(4) 0.004(3) -0.003(3) 0.004(3)
C53 0.040(4) 0.041(4) 0.046(4) 0.014(3) 0.007(3) 0.008(3)
C54 0.027(3) 0.043(4) 0.063(5) -0.003(3) 0.002(3) 0.001(3)
C55 0.036(3) 0.039(4) 0.049(4) 0.008(3) 0.008(3) -0.003(3)
C56 0.040(4) 0.032(3) 0.046(4) 0.001(3) -0.008(3) 0.001(3)
C57 0.047(5) 0.070(6) 0.118(8) 0.004(5) 0.017(5) -0.010(4)
C61 0.036(3) 0.033(3) 0.026(3) 0.001(3) -0.004(3) -0.003(3)
C62 0.056(4) 0.042(4) 0.034(4) 0.002(3) -0.002(3) 0.013(3)
C63 0.045(4) 0.063(5) 0.041(4) 0.017(4) -0.006(3) 0.013(3)
C64 0.033(3) 0.030(3) 0.092(6) 0.002(4) -0.002(4) 0.010(3)
C65 0.080(6) 0.049(4) 0.066(6) -0.031(4) -0.032(5) 0.024(4)
C66 0.079(6) 0.059(5) 0.055(5) -0.019(4) -0.031(4) 0.032(4)
C67 0.077(6) 0.062(6) 0.134(9) 0.031(6) 0.023(6) 0.038(5)
C70 0.026(3) 0.036(3) 0.033(4) 0.002(3) 0.002(3) 0.004(3)
C71 0.024(3) 0.026(3) 0.037(3) -0.003(3) 0.000(3) 0.000(2)
C72 0.036(3) 0.032(3) 0.046(4) 0.008(3) 0.000(3) -0.008(3)
C73 0.042(4) 0.041(4) 0.037(4) 0.001(3) -0.011(3) 0.000(3)
C74 0.035(3) 0.037(3) 0.046(4) 0.006(3) -0.008(3) -0.005(3)
C75 0.041(4) 0.034(3) 0.045(4) 0.011(3) -0.002(3) -0.011(3)
C76 0.032(3) 0.037(4) 0.053(4) 0.007(3) -0.012(3) 0.004(3)
C77 0.068(5) 0.058(4) 0.055(5) 0.018(4) -0.009(4) -0.035(4)
C81 0.031(3) 0.028(3) 0.036(4) -0.003(3) -0.001(3) -0.001(2)
C82 0.028(3) 0.034(3) 0.039(4) -0.005(3) -0.001(3) 0.005(2)
C83 0.036(3) 0.042(4) 0.044(4) -0.010(3) -0.003(3) 0.006(3)
C84 0.043(4) 0.026(3) 0.060(5) -0.004(3) -0.002(3) -0.002(3)
C85 0.052(4) 0.028(3) 0.089(6) -0.002(4) 0.006(4) -0.012(3)
C86 0.040(3) 0.031(3) 0.055(4) -0.007(3) 0.011(3) 0.000(3)
C87 0.076(7) 0.049(5) 0.213(14) -0.039(7) 0.006(8) 0.004(5)
C90 0.035(3) 0.035(3) 0.028(3) 0.001(3) -0.002(3) 0.004(3)
C91 0.025(3) 0.032(3) 0.031(3) -0.003(2) -0.007(2) 0.002(2)
C92 0.035(3) 0.033(3) 0.039(4) 0.000(3) 0.003(3) -0.002(3)
C93 0.052(4) 0.049(4) 0.031(4) -0.010(3) -0.001(3) 0.001(3)
C94 0.045(4) 0.034(3) 0.042(4) -0.007(3) -0.007(3) 0.002(3)
C95 0.043(4) 0.034(3) 0.039(4) 0.000(3) -0.002(3) -0.002(3)
C96 0.035(3) 0.041(3) 0.029(4) -0.005(3) -0.001(3) -0.005(3)
C97 0.099(7) 0.053(5) 0.065(6) -0.025(4) -0.019(5) -0.007(4)
C101 0.030(3) 0.033(3) 0.027(3) 0.004(2) 0.007(2) -0.001(2)
C102 0.041(4) 0.045(4) 0.059(5) 0.017(3) -0.003(3) 0.000(3)
C103 0.033(4) 0.047(4) 0.099(7) 0.022(4) 0.007(4) -0.007(3)
C104 0.055(4) 0.031(3) 0.059(5) 0.009(3) 0.008(4) 0.005(3)
C105 0.055(4) 0.040(4) 0.036(4) 0.005(3) -0.002(3) 0.011(3)
C106 0.035(3) 0.033(3) 0.043(4) -0.004(3) -0.006(3) -0.004(3)
C107 0.079(6) 0.045(4) 0.101(7) 0.032(5) 0.002(5) 0.014(4)
C110 0.028(3) 0.025(3) 0.030(3) 0.000(2) 0.001(2) 0.004(2)
C111 0.027(3) 0.027(3) 0.037(4) 0.000(3) 0.007(3) 0.000(2)
C112 0.045(4) 0.037(4) 0.049(4) -0.004(3) -0.001(3) 0.002(3)
C113 0.046(4) 0.039(4) 0.054(5) 0.010(3) -0.008(3) 0.006(3)
C114 0.036(4) 0.035(4) 0.081(6) 0.008(4) 0.006(4) 0.010(3)
C115 0.048(4) 0.033(4) 0.071(5) -0.005(3) -0.006(4) -0.010(3)
C116 0.035(3) 0.030(3) 0.050(4) -0.005(3) -0.006(3) 0.005(3)
C121 0.025(3) 0.019(3) 0.038(3) 0.002(3) -0.005(3) 0.001(2)
C122 0.033(3) 0.038(4) 0.041(4) -0.007(3) 0.007(3) 0.002(3)
C123 0.037(4) 0.037(4) 0.049(4) -0.015(3) 0.003(3) -0.003(3)
C124 0.036(3) 0.033(3) 0.037(4) 0.004(3) -0.005(3) -0.002(3)
C125 0.028(3) 0.038(3) 0.042(4) 0.002(3) 0.009(3) 0.000(3)
C126 0.040(3) 0.031(3) 0.035(4) -0.005(3) -0.001(3) -0.003(3)
C127 0.047(4) 0.071(5) 0.062(5) -0.015(4) 0.000(4) -0.022(4)
C167 0.104(8) 0.042(5) 0.199(14) 0.019(7) -0.012(9) 0.032(5)
Cl1 0.0682(13) 0.0795(15) 0.0956(18) 0.0124(13) -0.0029(12) 0.0027(12)
C1S 0.076(6) 0.108(7) 0.049(5) 0.011(5) -0.010(4) 0.006(5)
Cl2 0.106(2) 0.0910(18) 0.095(2) 0.0026(15) 0.0137(16) -0.0190(15)
Cl3 0.151(3) 0.090(2) 0.169(4) 0.028(2) -0.044(3) -0.032(2)
C2S 0.126(11) 0.33(2) 0.091(10) -0.060(13) -0.025(9) 0.104(14)
Cl4 0.194(4) 0.094(2) 0.263(6) -0.066(3) 0.008(4) -0.018(3)
Cl9 0.114(3) 0.0677(17) 0.0724(18) 0.0233(13) -0.0043(16) 0.0035(16)
C5S 0.047(7) 0.105(10) 0.061(7) -0.012(6) 0.001(7) -0.006(5)
Cl10 0.0694(17) 0.076(2) 0.086(2) 0.0027(16) -0.0133(14) -0.0165(15)

loop_
_atom_type_symbol
_atom_type_description
_atom_type_scat_dispersion_real
_atom_type_scat_dispersion_imag
_atom_type_scat_source
C C 0.0033 0.0016 'International Tables Vol C Tables 4.2.6.8 and 6.1.1.4'
H H 0.0000 0.0000 'International Tables Vol C Tables 4.2.6.8 and 6.1.1.4'
N N 0.0061 0.0033 'International Tables Vol C Tables 4.2.6.8 and 6.1.1.4'
O O 0.0106 0.0060 'International Tables Vol C Tables 4.2.6.8 and 6.1.1.4'
F F 0.0171 0.0103 'International Tables Vol C Tables 4.2.6.8 and 6.1.1.4'
P P 0.1023 0.0942 'International Tables Vol C Tables 4.2.6.8 and 6.1.1.4'
Cl Cl 0.1484 0.1585 'International Tables Vol C Tables 4.2.6.8 and 6.1.1.4'
Co Co 0.3494 0.9721 'International Tables Vol C Tables 4.2.6.8 and 6.1.1.4'
Mo Mo -1.6832 0.6857 'International Tables Vol C Tables 4.2.6.8 and 6.1.1.4'

loop_
_geom_angle_atom_site_label_1
_geom_angle_atom_site_label_2
_geom_angle_atom_site_label_3
_geom_angle
F3 P1 F2 90.0(3)
F3 P1 F1 179.0(3)
F2 P1 F1 90.1(3)
F3 P1 F6 90.8(3)
F2 P1 F6 90.4(3)
F1 P1 F6 90.2(3)
F3 P1 F5 89.6(3)
F2 P1 F5 90.4(3)
F1 P1 F5 89.4(3)
F6 P1 F5 179.2(3)
F3 P1 F4 89.9(3)
F2 P1 F4 179.6(3)
F1 P1 F4 89.9(3)
F6 P1 F4 90.1(3)
F5 P1 F4 89.2(3)
O1 Mo1 N3 166.41(17)
O1 Mo1 N1 90.20(18)
N3 Mo1 N1 92.00(19)
O1 Mo1 N5 87.41(18)
N3 Mo1 N5 89.53(19)
N1 Mo1 N5 175.78(18)
O1 Mo1 Mo2 102.05(12)
N3 Mo1 Mo2 91.29(13)
N1 Mo1 Mo2 91.55(11)
N5 Mo1 Mo2 92.34(12)
O2 Mo2 N6 90.67(19)
O2 Mo2 N4 166.87(18)
N6 Mo2 N4 88.8(2)
O2 Mo2 N2 88.66(19)
N6 Mo2 N2 175.53(17)
N4 Mo2 N2 90.9(2)
O2 Mo2 Mo1 100.70(12)
N6 Mo2 Mo1 91.75(12)
N4 Mo2 Mo1 92.42(14)
N2 Mo2 Mo1 92.72(12)
Mo4 Mo3 N9 92.94(12)
Mo4 Mo3 O3 102.89(11)
N9 Mo3 O3 163.88(17)
Mo4 Mo3 N11 92.33(11)
N9 Mo3 N11 93.13(19)
O3 Mo3 N11 89.29(17)
Mo4 Mo3 N7 91.49(11)
N9 Mo3 N7 88.84(19)
O3 Mo3 N7 87.74(17)
N11 Mo3 N7 175.61(17)
Mo3 Mo4 N10 91.67(13)
Mo3 Mo4 O4 103.37(11)
N10 Mo4 O4 164.83(16)
Mo3 Mo4 N12 92.31(11)
N10 Mo4 N12 93.26(19)
O4 Mo4 N12 88.18(17)
Mo3 Mo4 N8 92.94(12)
N10 Mo4 N8 90.16(19)
O4 Mo4 N8 87.12(17)
N12 Mo4 N8 173.64(18)
O3 Co1 O4 106.41(19)
O3 Co1 O2 114.98(18)
O4 Co1 O2 115.63(18)
O3 Co1 O1 112.39(17)
O4 Co1 O1 109.65(17)
O2 Co1 O1 97.68(19)
C30 N3 C31 118.8(5)
C30 N3 Mo1 119.9(4)
C31 N3 Mo1 120.3(4)
C30 N4 C41 118.9(6)
C30 N4 Mo2 118.0(4)
C41 N4 Mo2 123.1(4)
C10 N1 C11 115.9(5)
C10 N1 Mo1 117.4(4)
C11 N1 Mo1 126.4(3)
C10 N2 C21 115.7(5)
C10 N2 Mo2 116.6(4)
C21 N2 Mo2 127.0(4)
C50 N5 C51 117.7(5)
C50 N5 Mo1 116.6(4)
C51 N5 Mo1 125.6(3)
C50 N6 C61 116.1(5)
C50 N6 Mo2 118.1(4)
C61 N6 Mo2 125.5(4)
C70 N7 C71 117.0(5)
C70 N7 Mo3 118.2(4)
C71 N7 Mo3 123.9(3)
C70 N8 C81 116.6(5)
C70 N8 Mo4 116.6(4)
C81 N8 Mo4 126.4(4)
C90 N9 C91 119.1(5)
C90 N9 Mo3 116.9(4)
C91 N9 Mo3 124.0(4)
C90 N10 C101 119.4(5)
C90 N10 Mo4 118.6(4)
C101 N10 Mo4 120.7(4)
C110 N11 C111 116.3(4)
C110 N11 Mo3 117.4(3)
C111 N11 Mo3 126.1(3)
C110 N12 C121 116.5(4)
C110 N12 Mo4 117.4(3)
C121 N12 Mo4 125.8(3)
C1 O1 Co1 114.5(4)
C1 O1 Mo1 123.0(4)
Co1 O1 Mo1 119.2(2)
C2 O2 Co1 117.3(4)
C2 O2 Mo2 122.1(4)
Co1 O2 Mo2 120.0(2)
C3 O3 Co1 118.6(4)
C3 O3 Mo3 123.3(4)
Co1 O3 Mo3 113.7(2)
C4 O4 Co1 118.4(4)
C4 O4 Mo4 121.2(4)
Co1 O4 Mo4 113.3(2)
C14 O5 C17 117.2(5)
C24 O6 C27 117.5(7)
C34 O7 C37 116.4(6)
C44 O8 C47 118.6(7)
C54 O9 C57 117.8(6)
C64 O10 C67 118.3(7)
C74 O11 C77 114.3(5)
C87 O12 C84 119.3(7)
C94 O13 C97 117.8(6)
C104 O14 C107 118.3(6)
C114 O15 C167 115.7(7)
C124 O16 C127 116.5(6)
O1 C1 H1A 109.5
O1 C1 H1B 109.5
H1A C1 H1B 109.5
O1 C1 H1C 109.5
H1A C1 H1C 109.5
H1B C1 H1C 109.5
O2 C2 H2A 109.5
O2 C2 H2B 109.5
H2A C2 H2B 109.5
O2 C2 H2C 109.5
H2A C2 H2C 109.5
H2B C2 H2C 109.5
O3 C3 H3A 109.5
O3 C3 H3B 109.5
H3A C3 H3B 109.5
O3 C3 H3C 109.5
H3A C3 H3C 109.5
H3B C3 H3C 109.5
O4 C4 H4A 109.5
O4 C4 H4B 109.5
H4A C4 H4B 109.5
O4 C4 H4C 109.5
H4A C4 H4C 109.5
H4B C4 H4C 109.5
N4 C30 N3 118.3(6)
N4 C30 H30A 120.9
N3 C30 H30A 120.9
C36 C31 C32 118.1(6)
C36 C31 N3 122.2(5)
C32 C31 N3 119.3(5)
C33 C32 C31 120.9(6)
C33 C32 H32A 119.5
C31 C32 H32A 119.5
C32 C33 C34 120.0(6)
C32 C33 H33A 120.0
C34 C33 H33A 120.0
O7 C34 C35 126.5(6)
O7 C34 C33 114.0(6)
C35 C34 C33 119.3(6)
C34 C35 C36 119.9(6)
C34 C35 H35A 120.1
C36 C35 H35A 120.1
C31 C36 C35 121.5(6)
C31 C36 H36A 119.3
C35 C36 H36A 119.3
O7 C37 H37A 109.5
O7 C37 H37B 109.5
H37A C37 H37B 109.5
O7 C37 H37C 109.5
H37A C37 H37C 109.5
H37B C37 H37C 109.5
C42 C41 C46 117.0(6)
C42 C41 N4 124.2(6)
C46 C41 N4 118.8(6)
C41 C46 C45 121.8(7)
C41 C46 H46A 119.1
C45 C46 H46A 119.1
C44 C45 C46 119.1(7)
C44 C45 H45A 120.4
C46 C45 H45A 120.4
C45 C44 C43 120.2(6)
C45 C44 O8 123.7(7)
C43 C44 O8 116.2(7)
C44 C43 C42 121.2(7)
C44 C43 H43A 119.4
C42 C43 H43A 119.4
C43 C42 C41 120.6(6)
C43 C42 H42A 119.7
C41 C42 H42A 119.7
O8 C47 H47A 109.5
O8 C47 H47B 109.5
H47A C47 H47B 109.5
O8 C47 H47C 109.5
H47A C47 H47C 109.5
H47B C47 H47C 109.5
C12 C11 C16 119.1(5)
C12 C11 N1 120.0(5)
C16 C11 N1 121.0(5)
C15 C16 C11 119.1(6)
C15 C16 H16A 120.4
C11 C16 H16A 120.4
C14 C15 C16 123.1(6)
C14 C15 H15A 118.4
C16 C15 H15A 118.4
C15 C14 O5 117.6(6)
C15 C14 C13 118.3(5)
O5 C14 C13 124.1(6)
C12 C13 C14 119.3(6)
C12 C13 H13A 120.4
C14 C13 H13A 120.4
C11 C12 C13 121.1(6)
C11 C12 H12A 119.4
C13 C12 H12A 119.4
O5 C17 H17A 109.5
O5 C17 H17B 109.5
H17A C17 H17B 109.5
O5 C17 H17C 109.5
H17A C17 H17C 109.5
H17B C17 H17C 109.5
N2 C10 N1 121.5(6)
N2 C10 H10A 119.2
N1 C10 H10A 119.2
C26 C21 C22 120.3(6)
C26 C21 N2 120.8(6)
C22 C21 N2 118.9(6)
C21 C26 C25 120.5(7)
C21 C26 H26A 119.7
C25 C26 H26A 119.7
C24 C25 C26 118.2(7)
C24 C25 H25A 120.9
C26 C25 H25A 120.9
C25 C24 O6 124.1(8)
C25 C24 C23 120.9(6)
O6 C24 C23 114.9(7)
C22 C23 C24 120.9(7)
C22 C23 H23A 119.6
C24 C23 H23A 119.6
C23 C22 C21 119.1(6)
C23 C22 H22A 120.4
C21 C22 H22A 120.4
O6 C27 H27A 109.5
O6 C27 H27B 109.5
H27A C27 H27B 109.5
O6 C27 H27C 109.5
H27A C27 H27C 109.5
H27B C27 H27C 109.5
N5 C50 N6 121.0(5)
N5 C50 H50A 119.5
N6 C50 H50A 119.5
C52 C51 C56 117.2(6)
C52 C51 N5 121.5(5)
C56 C51 N5 121.3(5)
C53 C52 C51 121.7(6)
C53 C52 H52A 119.1
C51 C52 H52A 119.1
C54 C53 C52 120.7(6)
C54 C53 H53A 119.6
C52 C53 H53A 119.6
C53 C54 O9 116.3(6)
C53 C54 C55 120.0(6)
O9 C54 C55 123.6(6)
C54 C55 C56 119.3(6)
C54 C55 H55A 120.4
C56 C55 H55A 120.4
C55 C56 C51 120.8(6)
C55 C56 H56A 119.6
C51 C56 H56A 119.6
O9 C57 H57A 109.5
O9 C57 H57B 109.5
H57A C57 H57B 109.5
O9 C57 H57C 109.5
H57A C57 H57C 109.5
H57B C57 H57C 109.5
C62 C61 C66 117.5(6)
C62 C61 N6 121.8(6)
C66 C61 N6 120.6(6)
C61 C62 C63 121.6(7)
C61 C62 H62A 119.2
C63 C62 H62A 119.2
C64 C63 C62 119.4(6)
C64 C63 H63A 120.3
C62 C63 H63A 120.3
C65 C64 C63 119.0(6)
C65 C64 O10 116.2(8)
C63 C64 O10 124.7(7)
C64 C65 C66 121.7(7)
C64 C65 H65A 119.1
C66 C65 H65A 119.1
C65 C66 C61 120.6(7)
C65 C66 H66A 119.7
C61 C66 H66A 119.7
O10 C67 H67A 109.5
O10 C67 H67B 109.5
H67A C67 H67B 109.5
O10 C67 H67C 109.5
H67A C67 H67C 109.5
H67B C67 H67C 109.5
N7 C70 N8 120.7(5)
N7 C70 H70A 119.7
N8 C70 H70A 119.7
C76 C71 C72 118.0(5)
C76 C71 N7 121.1(6)
C72 C71 N7 120.9(5)
C71 C72 C73 121.1(6)
C71 C72 H72A 119.5
C73 C72 H72A 119.5
C72 C73 C74 119.5(6)
C72 C73 H73A 120.3
C74 C73 H73A 120.3
C75 C74 O11 125.8(6)
C75 C74 C73 119.6(6)
O11 C74 C73 114.6(6)
C74 C75 C76 120.2(6)
C74 C75 H75A 119.9
C76 C75 H75A 119.9
C75 C76 C71 121.7(6)
C75 C76 H76A 119.1
C71 C76 H76A 119.1
O11 C77 H77A 109.5
O11 C77 H77B 109.5
H77A C77 H77B 109.5
O11 C77 H77C 109.5
H77A C77 H77C 109.5
H77B C77 H77C 109.5
C82 C81 C86 117.2(6)
C82 C81 N8 124.9(5)
C86 C81 N8 117.9(5)
C81 C82 C83 121.8(6)
C81 C82 H82A 119.1
C83 C82 H82A 119.1
C84 C83 C82 121.5(6)
C84 C83 H83A 119.3
C82 C83 H83A 119.3
C83 C84 O12 126.2(6)
C83 C84 C85 118.7(6)
O12 C84 C85 115.1(6)
C86 C85 C84 119.9(6)
C86 C85 H85A 120.0
C84 C85 H85A 120.0
C85 C86 C81 120.9(6)
C85 C86 H86A 119.5
C81 C86 H86A 119.5
O12 C87 H87A 109.5
O12 C87 H87B 109.5
H87A C87 H87B 109.5
O12 C87 H87C 109.5
H87A C87 H87C 109.5
H87B C87 H87C 109.5
N10 C90 N9 119.8(6)
N10 C90 H90A 120.1
N9 C90 H90A 120.1
C92 C91 C96 116.9(5)
C92 C91 N9 125.6(5)
C96 C91 N9 117.4(5)
C91 C92 C93 122.2(6)
C91 C92 H92A 118.9
C93 C92 H92A 118.9
C94 C93 C92 119.9(6)
C94 C93 H93A 120.1
C92 C93 H93A 120.1
O13 C94 C93 124.7(6)
O13 C94 C95 116.2(6)
C93 C94 C95 119.1(6)
C96 C95 C94 120.4(6)
C96 C95 H95A 119.8
C94 C95 H95A 119.8
C95 C96 C91 121.4(6)
C95 C96 H96A 119.3
C91 C96 H96A 119.3
O13 C97 H97A 109.5
O13 C97 H97B 109.5
H97A C97 H97B 109.5
O13 C97 H97C 109.5
H97A C97 H97C 109.5
H97B C97 H97C 109.5
C106 C101 C102 117.7(6)
C106 C101 N10 122.6(5)
C102 C101 N10 119.1(5)
C103 C102 C101 120.3(7)
C103 C102 H10B 119.9
C101 C102 H10B 119.9
C102 C103 C104 121.7(7)
C102 C103 H10C 119.1
C104 C103 H10C 119.1
C103 C104 O14 116.8(7)
C103 C104 C105 119.0(6)
O14 C104 C105 124.2(6)
C106 C105 C104 118.3(6)
C106 C105 H10D 120.9
C104 C105 H10D 120.9
C101 C106 C105 122.9(6)
C101 C106 H10E 118.5
C105 C106 H10E 118.5
O14 C107 H10F 109.5
O14 C107 H10G 109.5
H10F C107 H10G 109.5
O14 C107 H10H 109.5
H10F C107 H10H 109.5
H10G C107 H10H 109.5
N11 C110 N12 120.5(5)
N11 C110 H11A 119.8
N12 C110 H11A 119.8
C116 C111 C112 117.4(5)
C116 C111 N11 120.4(5)
C112 C111 N11 122.1(6)
C113 C112 C111 122.0(7)
C113 C112 H11B 119.0
C111 C112 H11B 119.0
C114 C113 C112 119.5(7)
C114 C113 H11C 120.3
C112 C113 H11C 120.3
C113 C114 O15 126.3(7)
C113 C114 C115 120.2(6)
O15 C114 C115 113.5(7)
C116 C115 C114 119.6(6)
C116 C115 H11D 120.2
C114 C115 H11D 120.2
C111 C116 C115 121.2(6)
C111 C116 H11E 119.4
C115 C116 H11E 119.4
C122 C121 C126 118.5(5)
C122 C121 N12 119.1(5)
C126 C121 N12 122.4(5)
C121 C122 C123 121.3(6)
C121 C122 H12B 119.4
C123 C122 H12B 119.4
C124 C123 C122 119.3(6)
C124 C123 H12C 120.3
C122 C123 H12C 120.3
O16 C124 C123 124.1(6)
O16 C124 C125 115.8(6)
C123 C124 C125 120.1(6)
C124 C125 C126 119.3(6)
C124 C125 H12D 120.3
C126 C125 H12D 120.3
C121 C126 C125 121.5(6)
C121 C126 H12E 119.3
C125 C126 H12E 119.3
O16 C127 H12F 109.5
O16 C127 H12G 109.5
H12F C127 H12G 109.5
O16 C127 H12H 109.5
H12F C127 H12H 109.5
H12G C127 H12H 109.5
O15 C167 H16B 109.5
O15 C167 H16C 109.5
H16B C167 H16C 109.5
O15 C167 H16D 109.5
H16B C167 H16D 109.5
H16C C167 H16D 109.5
Cl1 C1S Cl2 113.9(5)
Cl1 C1S H1SA 108.8
Cl2 C1S H1SA 108.8
Cl1 C1S H1SB 108.8
Cl2 C1S H1SB 108.8
H1SA C1S H1SB 107.7
Cl3 C2S Cl4 118.2(8)
Cl3 C2S H2SA 107.8
Cl4 C2S H2SA 107.8
Cl3 C2S H2SB 107.8
Cl4 C2S H2SB 107.8
H2SA C2S H2SB 107.1
Cl5 C3S Cl6 114.2(11)
Cl5 C3S H3SA 108.7
Cl6 C3S H3SA 108.7
Cl5 C3S H3SB 108.7
Cl6 C3S H3SB 108.7
H3SA C3S H3SB 107.6
Cl8 C4S Cl7 108.6(10)
Cl8 C4S H4SA 110.0
Cl7 C4S H4SA 110.0
Cl8 C4S H4SB 110.0
Cl7 C4S H4SB 110.0
H4SA C4S H4SB 108.3
Cl10 C5S Cl9 112.5(6)
Cl10 C5S H5SA 109.1
Cl9 C5S H5SA 109.1
Cl10 C5S H5SB 109.1
Cl9 C5S H5SB 109.1
H5SA C5S H5SB 107.8
Cl11 C6S Cl12 108.3(16)
Cl11 C6S H6SA 110.0
Cl12 C6S H6SA 110.0
Cl11 C6S H6SB 110.0
Cl12 C6S H6SB 110.0
H6SA C6S H6SB 108.4

loop_
_geom_bond_atom_site_label_1
_geom_bond_atom_site_label_2
_geom_bond_distance
P1 F3 1.577(6)
P1 F2 1.591(5)
P1 F1 1.597(6)
P1 F6 1.598(6)
P1 F5 1.600(5)
P1 F4 1.615(5)
Mo1 O1 2.044(4)
Mo1 N3 2.095(5)
Mo1 N1 2.133(4)
Mo1 N5 2.138(5)
Mo1 Mo2 2.1510(7)
Mo2 O2 2.053(4)
Mo2 N6 2.114(5)
Mo2 N4 2.117(6)
Mo2 N2 2.137(5)
Mo3 Mo4 2.1129(7)
Mo3 N9 2.132(5)
Mo3 O3 2.140(4)
Mo3 N11 2.155(4)
Mo3 N7 2.167(4)
Mo4 N10 2.131(5)
Mo4 O4 2.137(4)
Mo4 N12 2.150(4)
Mo4 N8 2.161(5)
Co1 O3 1.922(4)
Co1 O4 1.929(4)
Co1 O2 1.960(4)
Co1 O1 1.974(4)
N3 C30 1.336(8)
N3 C31 1.440(7)
N4 C30 1.329(8)
N4 C41 1.428(8)
N1 C10 1.335(7)
N1 C11 1.438(7)
N2 C10 1.314(7)
N2 C21 1.443(7)
N5 C50 1.318(7)
N5 C51 1.436(7)
N6 C50 1.328(7)
N6 C61 1.436(7)
N7 C70 1.301(7)
N7 C71 1.436(7)
N8 C70 1.323(7)
N8 C81 1.438(7)
N9 C90 1.330(7)
N9 C91 1.420(7)
N10 C90 1.311(8)
N10 C101 1.414(7)
N11 C110 1.313(7)
N11 C111 1.437(7)
N12 C110 1.323(7)
N12 C121 1.428(7)
O1 C1 1.418(7)
O2 C2 1.418(7)
O3 C3 1.423(8)
O4 C4 1.422(8)
O5 C14 1.362(7)
O5 C17 1.439(8)
O6 C24 1.379(8)
O6 C27 1.426(11)
O7 C34 1.351(7)
O7 C37 1.422(9)
O8 C44 1.368(8)
O8 C47 1.393(10)
O9 C54 1.387(8)
O9 C57 1.414(10)
O10 C64 1.379(8)
O10 C67 1.440(11)
O11 C74 1.374(8)
O11 C77 1.457(8)
O12 C87 1.342(11)
O12 C84 1.375(8)
O13 C94 1.369(8)
O13 C97 1.397(9)
O14 C104 1.377(8)
O14 C107 1.404(9)
O15 C114 1.391(8)
O15 C167 1.396(12)
O16 C124 1.366(7)
O16 C127 1.429(9)
C1 H1A 0.9700
C1 H1B 0.9700
C1 H1C 0.9700
C2 H2A 0.9700
C2 H2B 0.9700
C2 H2C 0.9700
C3 H3A 0.9700
C3 H3B 0.9700
C3 H3C 0.9700
C4 H4A 0.9700
C4 H4B 0.9700
C4 H4C 0.9700
C30 H30A 0.9400
C31 C36 1.384(8)
C31 C32 1.401(8)
C32 C33 1.374(9)
C32 H32A 0.9400
C33 C34 1.408(9)
C33 H33A 0.9400
C34 C35 1.379(9)
C35 C36 1.391(9)
C35 H35A 0.9400
C36 H36A 0.9400
C37 H37A 0.9700
C37 H37B 0.9700
C37 H37C 0.9700
C41 C42 1.387(9)
C41 C46 1.393(9)
C46 C45 1.396(9)
C46 H46A 0.9400
C45 C44 1.358(10)
C45 H45A 0.9400
C44 C43 1.364(10)
C43 C42 1.378(9)
C43 H43A 0.9400
C42 H42A 0.9400
C47 H47A 0.9700
C47 H47B 0.9700
C47 H47C 0.9700
C11 C12 1.381(8)
C11 C16 1.394(8)
C16 C15 1.365(8)
C16 H16A 0.9400
C15 C14 1.358(9)
C15 H15A 0.9400
C14 C13 1.410(9)
C13 C12 1.383(9)
C13 H13A 0.9400
C12 H12A 0.9400
C17 H17A 0.9700
C17 H17B 0.9700
C17 H17C 0.9700
C10 H10A 0.9400
C21 C26 1.352(9)
C21 C22 1.410(9)
C26 C25 1.419(10)
C26 H26A 0.9400
C25 C24 1.370(11)
C25 H25A 0.9400
C24 C23 1.384(11)
C23 C22 1.359(9)
C23 H23A 0.9400
C22 H22A 0.9400
C27 H27A 0.9700
C27 H27B 0.9700
C27 H27C 0.9700
C50 H50A 0.9400
C51 C52 1.384(8)
C51 C56 1.406(9)
C52 C53 1.375(8)
C52 H52A 0.9400
C53 C54 1.356(9)
C53 H53A 0.9400
C54 C55 1.390(9)
C55 C56 1.395(9)
C55 H55A 0.9400
C56 H56A 0.9400
C57 H57A 0.9700
C57 H57B 0.9700
C57 H57C 0.9700
C61 C62 1.361(9)
C61 C66 1.379(10)
C62 C63 1.396(9)
C62 H62A 0.9400
C63 C64 1.366(11)
C63 H63A 0.9400
C64 C65 1.346(11)
C65 C66 1.371(10)
C65 H65A 0.9400
C66 H66A 0.9400
C67 H67A 0.9700
C67 H67B 0.9700
C67 H67C 0.9700
C70 H70A 0.9400
C71 C76 1.382(9)
C71 C72 1.386(9)
C72 C73 1.391(9)
C72 H72A 0.9400
C73 C74 1.399(9)
C73 H73A 0.9400
C74 C75 1.368(9)
C75 C76 1.380(9)
C75 H75A 0.9400
C76 H76A 0.9400
C77 H77A 0.9700
C77 H77B 0.9700
C77 H77C 0.9700
C81 C82 1.371(8)
C81 C86 1.413(8)
C82 C83 1.372(8)
C82 H82A 0.9400
C83 C84 1.346(9)
C83 H83A 0.9400
C84 C85 1.414(10)
C85 C86 1.365(8)
C85 H85A 0.9400
C86 H86A 0.9400
C87 H87A 0.9700
C87 H87B 0.9700
C87 H87C 0.9700
C90 H90A 0.9400
C91 C92 1.381(9)
C91 C96 1.409(8)
C92 C93 1.390(9)
C92 H92A 0.9400
C93 C94 1.381(10)
C93 H93A 0.9400
C94 C95 1.393(10)
C95 C96 1.374(8)
C95 H95A 0.9400
C96 H96A 0.9400
C97 H97A 0.9700
C97 H97B 0.9700
C97 H97C 0.9700
C101 C106 1.360(8)
C101 C102 1.406(9)
C102 C103 1.359(9)
C102 H10B 0.9400
C103 C104 1.374(10)
C103 H10C 0.9400
C104 C105 1.400(10)
C105 C106 1.387(9)
C105 H10D 0.9400
C106 H10E 0.9400
C107 H10F 0.9700
C107 H10G 0.9700
C107 H10H 0.9700
C110 H11A 0.9400
C111 C116 1.369(8)
C111 C112 1.387(9)
C112 C113 1.385(9)
C112 H11B 0.9400
C113 C114 1.341(10)
C113 H11C 0.9400
C114 C115 1.398(10)
C115 C116 1.381(9)
C115 H11D 0.9400
C116 H11E 0.9400
C121 C122 1.381(8)
C121 C126 1.385(8)
C122 C123 1.412(9)
C122 H12B 0.9400
C123 C124 1.387(9)
C123 H12C 0.9400
C124 C125 1.392(9)
C125 C126 1.403(8)
C125 H12D 0.9400
C126 H12E 0.9400
C127 H12F 0.9700
C127 H12G 0.9700
C127 H12H 0.9700
C167 H16B 0.9700
C167 H16C 0.9700
C167 H16D 0.9700
Cl1 C1S 1.727(8)
C1S Cl2 1.736(9)
C1S H1SA 0.9800
C1S H1SB 0.9800
Cl3 C2S 1.640(11)
C2S Cl4 1.668(12)
C2S H2SA 0.9800
C2S H2SB 0.9800
Cl5 C3S 1.694(15)
C3S Cl6 1.781(15)
C3S H3SA 0.9800
C3S H3SB 0.9800
Cl7 C4S 1.736(14)
C4S Cl8 1.692(14)
C4S H4SA 0.9800
C4S H4SB 0.9800
Cl9 C5S 1.735(9)
C5S Cl10 1.718(10)
C5S H5SA 0.9800
C5S H5SB 0.9800
Cl11 C6S 1.723(16)
C6S Cl12 1.726(17)
C6S H6SA 0.9800
C6S H6SB 0.9800
